data_2311586
loop_
_publ_author_name
'Shaibah, Mohammed A. E.'
'Sagar, Belakavadi K.'
'Yathirajan, Hemmige S.'
'Cordes, David B.'
'Slawin, Alexandra M. Z.'
'Harrison, William T. A.'

_publ_section_title
;
 Hydrogen-bonded mol-ecular salts of reduced benzo-thia-zole derivatives
 with carboxyl-ates: a robust (8) supra-molecular motif (even when
 disordered).
;
_journal_coeditor_code MW2140
_journal_issue 'Pt 2'
_journal_name_full 'Acta crystallographica. Section E, Crystallographic communications'
_journal_page_first 167
_journal_page_last 174
_journal_paper_doi 10.1107/S2056989018018224
_journal_volume 75
_journal_year 2019
_chemical_formula_iupac 'C11 H19 N2 S +, C7 H3 N2 O6 -'
_chemical_formula_moiety 'C11 H19 N2 S +, C7 H3 N2 O6 -'
_chemical_formula_sum 'C18 H22 N4 O6 S'
_chemical_formula_weight 422.45
_chemical_name_systematic
;
2-Amino-4,4,7,7-tetramethyl-4,5,6,7-tetrahydro-1,3-benzothiazol-3-ium
3,5-dinitrobenzoate
;
_space_group_crystal_system monoclinic
_space_group_IT_number 14
_space_group_name_Hall '-P 2yn'
_space_group_name_H-M_alt 'P 1 21/n 1'
_atom_sites_solution_hydrogens mixed
_atom_sites_solution_primary direct
_audit_creation_method SHELXL-2014/7
_cell_angle_alpha 90
_cell_angle_beta 109.875(4)
_cell_angle_gamma 90
_cell_formula_units_Z 4
_cell_length_a 17.3232(6)
_cell_length_b 5.84087(17)
_cell_length_c 21.0876(8)
_cell_measurement_reflns_used 10667
_cell_measurement_temperature 173(2)
_cell_measurement_theta_max 27.7580
_cell_measurement_theta_min 2.0370
_cell_volume 2006.61(13)
_computing_cell_refinement
;
CrysAlis PRO (Rigaku, 2017)
;
_computing_data_collection
;
<i>CrystalClear-SM</i> (Rigaku,  2017)
;
_computing_data_reduction
;
CrysAlis PRO (Rigaku, 2017)
;
_computing_molecular_graphics
;
ORTEP-3 for Windows (Farrugia, 2012)
;
_computing_publication_material
;
publCIF (Westrip, 2010)
;
_computing_structure_refinement
;
SHELXL2014 (Sheldrick, 2015)
;
_computing_structure_solution
;
SHELXS97 (Sheldrick, 2008)
;
_diffrn_ambient_temperature 173(2)
_diffrn_measured_fraction_theta_full 1.000
_diffrn_measured_fraction_theta_max 0.870
_diffrn_measurement_device 'three-circle diffractometer'
_diffrn_measurement_device_type ' Rigaku XtaLAB P200 HPC '
_diffrn_measurement_method \w
_diffrn_radiation_monochromator 'Rigaku Osmic Confocal Optical System'
_diffrn_radiation_probe x-ray
_diffrn_radiation_type MoK\a
_diffrn_radiation_wavelength 0.71073
_diffrn_reflns_av_R_equivalents 0.0559
_diffrn_reflns_av_unetI/netI 0.0426
_diffrn_reflns_limit_h_max 23
_diffrn_reflns_limit_h_min -21
_diffrn_reflns_limit_k_max 7
_diffrn_reflns_limit_k_min -7
_diffrn_reflns_limit_l_max 26
_diffrn_reflns_limit_l_min -26
_diffrn_reflns_number 25034
_diffrn_reflns_theta_full 25.242
_diffrn_reflns_theta_max 29.165
_diffrn_reflns_theta_min 1.868
_diffrn_source 'rotating anode'
_exptl_absorpt_coefficient_mu 0.205
_exptl_absorpt_correction_T_max 1.00000
_exptl_absorpt_correction_T_min 0.56607
_exptl_absorpt_correction_type multi-scan
_exptl_absorpt_process_details
;
(CrysAlis PRO; Rigaku, 2017)
;
_exptl_crystal_colour colourless
_exptl_crystal_density_diffrn 1.398
_exptl_crystal_description plate
_exptl_crystal_F_000 888
_exptl_crystal_size_max 0.270
_exptl_crystal_size_mid 0.100
_exptl_crystal_size_min 0.030
_refine_diff_density_max 0.494
_refine_diff_density_min -0.252
_refine_ls_extinction_method none
_refine_ls_goodness_of_fit_ref 1.053
_refine_ls_hydrogen_treatment mixed
_refine_ls_matrix_type full
_refine_ls_number_parameters 275
_refine_ls_number_reflns 4698
_refine_ls_number_restraints 0
_refine_ls_restrained_S_all 1.053
_refine_ls_R_factor_all 0.0565
_refine_ls_R_factor_gt 0.0420
_refine_ls_shift/su_max 0.000
_refine_ls_shift/su_mean 0.000
_refine_ls_structure_factor_coef Fsqd
_refine_ls_weighting_details 'w=1/[\s^2^(Fo^2^)+(0.0567P)^2^+0.5151P] where P=(Fo^2^+2Fc^2^)/3'
_refine_ls_weighting_scheme calc
_refine_ls_wR_factor_gt 0.1079
_refine_ls_wR_factor_ref 0.1155
_reflns_number_gt 3712
_reflns_number_total 4698
_reflns_threshold_expression 'I > 2\s(I)'
_cod_data_source_file mw2140sup1.cif
_cod_data_source_block III
_cod_original_cell_volume 2006.60(12)
_cod_original_sg_symbol_H-M 'P 21/n'
_cod_database_code 2311586
_shelx_space_group_comment
;
The symmetry employed for this shelxl refinement is uniquely defined
by the following loop, which should always be used as a source of
symmetry information in preference to the above space-group names.
They are only intended as comments.
;
_shelx_estimated_absorpt_t_min 0.947
_shelx_estimated_absorpt_t_max 0.994

loop_
_space_group_symop_operation_xyz
'x, y, z'
'-x+1/2, y+1/2, -z+1/2'
'-x, -y, -z'
'x-1/2, -y-1/2, z-1/2'

loop_
_atom_site_type_symbol
_atom_site_label
_atom_site_fract_x
_atom_site_fract_y
_atom_site_fract_z
_atom_site_U_iso_or_equiv
_atom_site_adp_type
_atom_site_calc_flag
_atom_site_occupancy
C C1 0.26545(9) 0.4584(3) 0.49126(7) 0.0264(3) Uani d 1
C C2 0.19150(9) 0.3629(3) 0.50428(8) 0.0298(3) Uani d 1
C C3 0.13800(10) 0.2456(3) 0.43879(9) 0.0419(4) Uani d 1
H H3A 0.0996 0.1392 0.4494 0.050 Uiso calc 1
H H3B 0.1048 0.3636 0.4077 0.050 Uiso calc 1
C C4 0.18675(11) 0.1131(3) 0.40303(9) 0.0397(4) Uani d 1
H H4A 0.1479 0.0344 0.3634 0.048 Uiso calc 1
H H4B 0.2196 -0.0059 0.4340 0.048 Uiso calc 1
C C5 0.24503(10) 0.2636(3) 0.37920(8) 0.0319(4) Uani d 1
C C6 0.28907(9) 0.4173(3) 0.43809(7) 0.0260(3) Uani d 1
C C7 0.39559(9) 0.6469(3) 0.49858(7) 0.0266(3) Uani d 1
C C8 0.21999(11) 0.1932(3) 0.56307(9) 0.0388(4) Uani d 1
H H8A 0.1720 0.1286 0.5713 0.058 Uiso calc 1
H H8B 0.2547 0.2727 0.6037 0.058 Uiso calc 1
H H8C 0.2514 0.0697 0.5518 0.058 Uiso calc 1
C C9 0.14165(11) 0.5539(3) 0.52232(10) 0.0427(4) Uani d 1
H H9A 0.0925 0.4881 0.5283 0.064 Uiso calc 1
H H9B 0.1253 0.6672 0.4859 0.064 Uiso calc 1
H H9C 0.1753 0.6282 0.5643 0.064 Uiso calc 1
C C10 0.30657(12) 0.1076(3) 0.36271(10) 0.0442(4) Uani d 1
H H10A 0.2769 -0.0070 0.3294 0.066 Uiso calc 1
H H10B 0.3410 0.0304 0.4039 0.066 Uiso calc 1
H H10C 0.3413 0.1996 0.3443 0.066 Uiso calc 1
C C11 0.19849(13) 0.4072(4) 0.31745(9) 0.0516(5) Uani d 1
H H11A 0.1707 0.3058 0.2795 0.077 Uiso calc 1
H H11B 0.2372 0.5057 0.3054 0.077 Uiso calc 1
H H11C 0.1577 0.5024 0.3278 0.077 Uiso calc 1
N N1 0.36224(8) 0.5279(2) 0.44229(6) 0.0271(3) Uani d 1
H H1N 0.3856(11) 0.524(3) 0.4110(9) 0.033 Uiso d 1
N N2 0.46553(9) 0.7605(3) 0.51363(7) 0.0337(3) Uani d 1
H H2N 0.4887(12) 0.780(3) 0.4812(10) 0.040 Uiso d 1
H H3N 0.4791(12) 0.857(3) 0.5486(10) 0.040 Uiso d 1
S S1 0.33701(2) 0.63371(7) 0.55004(2) 0.02882(12) Uani d 1
C C12 0.53091(9) 0.7205(3) 0.30278(7) 0.0283(3) Uani d 1
C C13 0.58549(9) 0.8968(3) 0.30559(8) 0.0304(3) Uani d 1
H H13 0.5992 1.0042 0.3416 0.037 Uiso calc 1
C C14 0.61975(9) 0.9144(3) 0.25552(8) 0.0313(4) Uani d 1
C C15 0.60233(9) 0.7633(3) 0.20218(8) 0.0327(4) Uani d 1
H H15 0.6256 0.7796 0.1676 0.039 Uiso calc 1
C C16 0.54918(9) 0.5872(3) 0.20198(8) 0.0306(3) Uani d 1
C C17 0.51322(9) 0.5616(3) 0.25084(7) 0.0294(3) Uani d 1
H H17 0.4770 0.4375 0.2489 0.035 Uiso calc 1
C C18 0.49110(10) 0.7013(3) 0.35667(8) 0.0312(3) Uani d 1
N N3 0.67709(8) 1.1050(3) 0.25924(7) 0.0380(3) Uani d 1
N N4 0.52907(8) 0.4200(3) 0.14618(7) 0.0386(4) Uani d 1
O O1 0.43858(8) 0.5479(2) 0.34910(6) 0.0427(3) Uani d 1
O O2 0.51480(8) 0.8407(2) 0.40440(6) 0.0410(3) Uani d 1
O O3 0.69300(8) 1.1515(2) 0.20855(7) 0.0500(4) Uani d 1
O O4 0.70535(9) 1.2066(3) 0.31259(7) 0.0596(4) Uani d 1
O O5 0.49224(9) 0.2464(3) 0.15173(7) 0.0508(3) Uani d 1
O O6 0.54967(8) 0.4645(3) 0.09754(6) 0.0522(4) Uani d 1

loop_
_atom_site_aniso_label
_atom_site_aniso_U_11
_atom_site_aniso_U_22
_atom_site_aniso_U_33
_atom_site_aniso_U_12
_atom_site_aniso_U_13
_atom_site_aniso_U_23
C1 0.0251(7) 0.0287(8) 0.0255(8) -0.0025(6) 0.0086(6) -0.0005(6)
C2 0.0252(8) 0.0364(8) 0.0307(8) -0.0032(6) 0.0130(6) 0.0006(7)
C3 0.0301(9) 0.0543(11) 0.0417(10) -0.0134(8) 0.0129(7) -0.0047(9)
C4 0.0385(10) 0.0457(10) 0.0350(9) -0.0158(8) 0.0126(7) -0.0077(8)
C5 0.0335(8) 0.0374(9) 0.0250(8) -0.0096(7) 0.0103(6) -0.0039(7)
C6 0.0252(7) 0.0286(8) 0.0248(7) -0.0034(6) 0.0094(6) 0.0005(6)
C7 0.0290(8) 0.0282(8) 0.0250(8) -0.0031(6) 0.0123(6) -0.0006(6)
C8 0.0378(9) 0.0441(10) 0.0412(10) -0.0014(8) 0.0222(8) 0.0061(8)
C9 0.0329(9) 0.0470(10) 0.0535(11) 0.0034(8) 0.0215(8) 0.0005(9)
C10 0.0509(11) 0.0441(10) 0.0437(10) -0.0122(8) 0.0239(9) -0.0160(8)
C11 0.0576(12) 0.0607(13) 0.0276(9) -0.0091(10) 0.0029(8) 0.0015(9)
N1 0.0296(7) 0.0320(7) 0.0236(6) -0.0064(5) 0.0140(5) -0.0029(5)
N2 0.0352(8) 0.0398(8) 0.0304(7) -0.0140(6) 0.0168(6) -0.0085(6)
S1 0.0292(2) 0.0350(2) 0.0259(2) -0.00573(16) 0.01407(16) -0.00554(15)
C12 0.0239(7) 0.0392(9) 0.0224(7) 0.0017(6) 0.0088(6) 0.0036(6)
C13 0.0273(8) 0.0396(9) 0.0254(8) -0.0003(7) 0.0103(6) 0.0020(7)
C14 0.0230(8) 0.0425(9) 0.0291(8) 0.0021(7) 0.0099(6) 0.0083(7)
C15 0.0236(8) 0.0520(10) 0.0243(8) 0.0090(7) 0.0106(6) 0.0086(7)
C16 0.0230(7) 0.0451(9) 0.0220(7) 0.0085(7) 0.0056(6) 0.0002(7)
C17 0.0221(7) 0.0390(8) 0.0257(8) 0.0006(6) 0.0063(6) 0.0015(7)
C18 0.0300(8) 0.0392(9) 0.0271(8) -0.0042(7) 0.0133(6) -0.0005(7)
N3 0.0305(7) 0.0491(9) 0.0396(8) -0.0014(6) 0.0184(6) 0.0090(7)
N4 0.0273(7) 0.0557(10) 0.0313(8) 0.0099(7) 0.0081(6) -0.0056(7)
O1 0.0462(7) 0.0556(8) 0.0347(7) -0.0218(6) 0.0244(6) -0.0106(6)
O2 0.0512(8) 0.0453(7) 0.0363(7) -0.0158(6) 0.0275(6) -0.0114(5)
O3 0.0466(8) 0.0666(9) 0.0461(8) -0.0058(6) 0.0280(6) 0.0147(6)
O4 0.0662(10) 0.0704(10) 0.0507(9) -0.0328(8) 0.0311(7) -0.0119(7)
O5 0.0504(8) 0.0563(9) 0.0448(8) -0.0036(7) 0.0149(6) -0.0156(6)
O6 0.0452(8) 0.0852(10) 0.0316(7) 0.0108(7) 0.0199(6) -0.0082(7)

loop_
_atom_type_symbol
_atom_type_description
_atom_type_scat_dispersion_real
_atom_type_scat_dispersion_imag
_atom_type_scat_source
C C 0.0033 0.0016 'International Tables Vol C Tables 4.2.6.8 and 6.1.1.4'
H H 0.0000 0.0000 'International Tables Vol C Tables 4.2.6.8 and 6.1.1.4'
N N 0.0061 0.0033 'International Tables Vol C Tables 4.2.6.8 and 6.1.1.4'
O O 0.0106 0.0060 'International Tables Vol C Tables 4.2.6.8 and 6.1.1.4'
S S 0.1246 0.1234 'International Tables Vol C Tables 4.2.6.8 and 6.1.1.4'

loop_
_geom_angle_atom_site_label_1
_geom_angle_atom_site_label_2
_geom_angle_atom_site_label_3
_geom_angle
C6 C1 C2 127.39(14)
C6 C1 S1 110.64(11)
C2 C1 S1 121.88(11)
C1 C2 C8 109.11(13)
C1 C2 C9 111.17(13)
C8 C2 C9 108.85(13)
C1 C2 C3 106.95(12)
C8 C2 C3 111.61(14)
C9 C2 C3 109.15(14)
C4 C3 C2 113.90(14)
C4 C3 H3A 108.8
C2 C3 H3A 108.8
C4 C3 H3B 108.8
C2 C3 H3B 108.8
H3A C3 H3B 107.7
C3 C4 C5 113.96(15)
C3 C4 H4A 108.8
C5 C4 H4A 108.8
C3 C4 H4B 108.8
C5 C4 H4B 108.8
H4A C4 H4B 107.7
C6 C5 C11 110.26(14)
C6 C5 C10 110.14(13)
C11 C5 C10 109.86(15)
C6 C5 C4 105.88(12)
C11 C5 C4 112.06(15)
C10 C5 C4 108.56(14)
C1 C6 N1 113.12(13)
C1 C6 C5 125.55(13)
N1 C6 C5 121.31(12)
N2 C7 N1 124.23(14)
N2 C7 S1 124.04(12)
N1 C7 S1 111.72(11)
C2 C8 H8A 109.5
C2 C8 H8B 109.5
H8A C8 H8B 109.5
C2 C8 H8C 109.5
H8A C8 H8C 109.5
H8B C8 H8C 109.5
C2 C9 H9A 109.5
C2 C9 H9B 109.5
H9A C9 H9B 109.5
C2 C9 H9C 109.5
H9A C9 H9C 109.5
H9B C9 H9C 109.5
C5 C10 H10A 109.5
C5 C10 H10B 109.5
H10A C10 H10B 109.5
C5 C10 H10C 109.5
H10A C10 H10C 109.5
H10B C10 H10C 109.5
C5 C11 H11A 109.5
C5 C11 H11B 109.5
H11A C11 H11B 109.5
C5 C11 H11C 109.5
H11A C11 H11C 109.5
H11B C11 H11C 109.5
C7 N1 C6 114.09(12)
C7 N1 H1N 120.8(12)
C6 N1 H1N 125.1(12)
C7 N2 H2N 119.0(12)
C7 N2 H3N 118.5(12)
H2N N2 H3N 118.8(17)
C7 S1 C1 90.40(7)
C13 C12 C17 119.67(14)
C13 C12 C18 119.95(14)
C17 C12 C18 120.38(14)
C14 C13 C12 119.18(15)
C14 C13 H13 120.4
C12 C13 H13 120.4
C13 C14 C15 122.97(15)
C13 C14 N3 118.18(15)
C15 C14 N3 118.85(14)
C16 C15 C14 116.12(14)
C16 C15 H15 121.9
C14 C15 H15 121.9
C15 C16 C17 123.23(15)
C15 C16 N4 118.16(14)
C17 C16 N4 118.60(15)
C16 C17 C12 118.79(15)
C16 C17 H17 120.6
C12 C17 H17 120.6
O1 C18 O2 126.60(14)
O1 C18 C12 116.98(14)
O2 C18 C12 116.42(13)
O4 N3 O3 124.09(15)
O4 N3 C14 117.95(13)
O3 N3 C14 117.96(15)
O6 N4 O5 124.50(15)
O6 N4 C16 118.07(16)
O5 N4 C16 117.43(14)

loop_
_geom_bond_atom_site_label_1
_geom_bond_atom_site_label_2
_geom_bond_distance
C1 C6 1.340(2)
C1 C2 1.506(2)
C1 S1 1.7540(15)
C2 C8 1.532(2)
C2 C9 1.535(2)
C2 C3 1.538(2)
C3 C4 1.521(3)
C3 H3A 0.9900
C3 H3B 0.9900
C4 C5 1.546(2)
C4 H4A 0.9900
C4 H4B 0.9900
C5 C6 1.512(2)
C5 C11 1.528(2)
C5 C10 1.529(2)
C6 N1 1.3981(19)
C7 N2 1.322(2)
C7 N1 1.3267(19)
C7 S1 1.7211(15)
C8 H8A 0.9800
C8 H8B 0.9800
C8 H8C 0.9800
C9 H9A 0.9800
C9 H9B 0.9800
C9 H9C 0.9800
C10 H10A 0.9800
C10 H10B 0.9800
C10 H10C 0.9800
C11 H11A 0.9800
C11 H11B 0.9800
C11 H11C 0.9800
N1 H1N 0.885(19)
N2 H2N 0.91(2)
N2 H3N 0.90(2)
C12 C13 1.385(2)
C12 C17 1.388(2)
C12 C18 1.521(2)
C13 C14 1.380(2)
C13 H13 0.9500
C14 C15 1.380(2)
C14 N3 1.476(2)
C15 C16 1.380(2)
C15 H15 0.9500
C16 C17 1.381(2)
C16 N4 1.477(2)
C17 H17 0.9500
C18 O1 1.2475(19)
C18 O2 1.2506(19)
N3 O4 1.2178(19)
N3 O3 1.2218(18)
N4 O6 1.2231(19)
N4 O5 1.224(2)

loop_
_geom_hbond_atom_site_label_D
_geom_hbond_atom_site_label_H
_geom_hbond_atom_site_label_A
_geom_hbond_site_symmetry_A
_geom_hbond_distance_DH
_geom_hbond_distance_HA
_geom_hbond_distance_DA
_geom_hbond_angle_DHA
N1 H1N O1 . 0.885(19) 1.838(19) 2.7187(17) 173.4(17)
N2 H3N O2 3_676 0.90(2) 2.01(2) 2.8509(19) 156.3(17)
N2 H2N O2 . 0.91(2) 1.86(2) 2.7551(18) 168.3(18)
C8 H8A O6 4_566 0.98 2.43 3.397(2) 170

loop_
_geom_torsion_atom_site_label_1
_geom_torsion_atom_site_label_2
_geom_torsion_atom_site_label_3
_geom_torsion_atom_site_label_4
_geom_torsion
C6 C1 C2 C8 109.98(18)
S1 C1 C2 C8 -66.27(17)
C6 C1 C2 C9 -129.96(17)
S1 C1 C2 C9 53.79(18)
C6 C1 C2 C3 -10.9(2)
S1 C1 C2 C3 172.86(12)
C1 C2 C3 C4 40.0(2)
C8 C2 C3 C4 -79.31(18)
C9 C2 C3 C4 160.33(15)
C2 C3 C4 C5 -62.4(2)
C3 C4 C5 C6 46.04(19)
C3 C4 C5 C11 -74.21(19)
C3 C4 C5 C10 164.27(15)
C2 C1 C6 N1 -178.20(14)
S1 C1 C6 N1 -1.60(17)
C2 C1 C6 C5 0.1(3)
S1 C1 C6 C5 176.71(13)
C11 C5 C6 C1 104.46(19)
C10 C5 C6 C1 -134.13(17)
C4 C5 C6 C1 -16.9(2)
C11 C5 C6 N1 -77.36(19)
C10 C5 C6 N1 44.0(2)
C4 C5 C6 N1 161.23(14)
N2 C7 N1 C6 178.54(15)
S1 C7 N1 C6 -1.05(17)
C1 C6 N1 C7 1.76(19)
C5 C6 N1 C7 -176.63(14)
N2 C7 S1 C1 -179.48(15)
N1 C7 S1 C1 0.11(12)
C6 C1 S1 C7 0.86(12)
C2 C1 S1 C7 177.68(13)
C17 C12 C13 C14 1.7(2)
C18 C12 C13 C14 -178.67(14)
C12 C13 C14 C15 -0.1(2)
C12 C13 C14 N3 179.39(13)
C13 C14 C15 C16 -1.3(2)
N3 C14 C15 C16 179.18(13)
C14 C15 C16 C17 1.3(2)
C14 C15 C16 N4 -179.58(13)
C15 C16 C17 C12 0.2(2)
N4 C16 C17 C12 -178.97(14)
C13 C12 C17 C16 -1.7(2)
C18 C12 C17 C16 178.65(14)
C13 C12 C18 O1 175.54(15)
C17 C12 C18 O1 -4.8(2)
C13 C12 C18 O2 -4.8(2)
C17 C12 C18 O2 174.86(15)
C13 C14 N3 O4 15.8(2)
C15 C14 N3 O4 -164.70(16)
C13 C14 N3 O3 -164.01(15)
C15 C14 N3 O3 15.5(2)
C15 C16 N4 O6 -11.4(2)
C17 C16 N4 O6 167.84(14)
C15 C16 N4 O5 169.17(14)
C17 C16 N4 O5 -11.6(2)
